data_4064221
loop_
_publ_author_name
'Martin, Thomas A.'
'Ellul, Charles E.'
'Mahon, Mary F.'
'Warren, Mark E.'
'Allan, David'
'Whittlesey, Michael K.'

_publ_section_title
;
 Neutral and Cationic Mono- and Bis-N-heterocyclic Carbene Complexes
 Derived From Manganese and Rhenium Carbonyl Precursors
;
_journal_issue 8
_journal_name_full Organometallics
_journal_page_first 2200
_journal_paper_doi 10.1021/om1011853
_journal_volume 30
_journal_year 2011
_chemical_formula_sum 'C64 H50 B Cl2 F24 N2 O4 Re'
_chemical_formula_weight 1634.97
_chemical_name_systematic
; 
 ? 
;
_space_group_IT_number 2
_symmetry_cell_setting triclinic
_symmetry_space_group_name_Hall '-P 1'
_symmetry_space_group_name_H-M 'P -1'
_atom_sites_solution_hydrogens geom
_atom_sites_solution_primary direct
_atom_sites_solution_secondary difmap
_audit_creation_method SHELXL-97
_cell_angle_alpha 90.56
_cell_angle_beta 100.358(1)
_cell_angle_gamma 90.16
_cell_formula_units_Z 2
_cell_length_a 12.2710(1)
_cell_length_b 16.0840(1)
_cell_length_c 17.8140(2)
_cell_measurement_reflns_used 78967
_cell_measurement_temperature 150(2)
_cell_measurement_theta_max 27.485
_cell_measurement_theta_min 2.910
_cell_volume 3458.39(5)
_computing_cell_refinement 'HKL Scalepack (Otwinowski & Minor 1997)'
_computing_data_collection kappaCCD
_computing_data_reduction 'Denzo and Scalepak (Otwinowski & Minor, 1997)'
_computing_molecular_graphics X-SEED
_computing_publication_material ORTEX
_computing_structure_refinement 'SHELXL-97 (Sheldrick, 1997)'
_computing_structure_solution 'SHELXS-97 (Sheldrick, 1990)'
_diffrn_ambient_temperature 150(2)
_diffrn_measured_fraction_theta_full 0.997
_diffrn_measured_fraction_theta_max 0.997
_diffrn_measurement_device_type KappaCCD
_diffrn_measurement_method KappaCCD
_diffrn_radiation_monochromator graphite
_diffrn_radiation_source 'fine-focus sealed tube'
_diffrn_radiation_type MoK\a
_diffrn_radiation_wavelength 0.71073
_diffrn_reflns_av_R_equivalents 0.0472
_diffrn_reflns_av_sigmaI/netI 0.0254
_diffrn_reflns_limit_h_max 14
_diffrn_reflns_limit_h_min -14
_diffrn_reflns_limit_k_max 19
_diffrn_reflns_limit_k_min -19
_diffrn_reflns_limit_l_max 21
_diffrn_reflns_limit_l_min -21
_diffrn_reflns_number 95411
_diffrn_reflns_theta_full 25.03
_diffrn_reflns_theta_max 25.03
_diffrn_reflns_theta_min 3.59
_exptl_absorpt_coefficient_mu 1.945
_exptl_absorpt_correction_T_max 0.827
_exptl_absorpt_correction_T_min 0.718
_exptl_absorpt_correction_type multi-scan
_exptl_absorpt_process_details
;
multi-scan from symmetry-related measurements 
 Sortav (Blessing 1995)
;
_exptl_crystal_colour colorless
_exptl_crystal_density_diffrn 1.570
_exptl_crystal_density_method 'not measured'
_exptl_crystal_description block
_exptl_crystal_F_000 1620
_exptl_crystal_size_max 0.20
_exptl_crystal_size_mid 0.10
_exptl_crystal_size_min 0.10
_refine_diff_density_max 2.258
_refine_diff_density_min -1.779
_refine_diff_density_rms 0.113
_refine_ls_extinction_method none
_refine_ls_goodness_of_fit_ref 1.071
_refine_ls_hydrogen_treatment constr
_refine_ls_matrix_type full
_refine_ls_number_parameters 979
_refine_ls_number_reflns 12180
_refine_ls_number_restraints 271
_refine_ls_restrained_S_all 1.166
_refine_ls_R_factor_all 0.0604
_refine_ls_R_factor_gt 0.0553
_refine_ls_shift/su_max 0.001
_refine_ls_shift/su_mean 0.000
_refine_ls_structure_factor_coef Fsqd
_refine_ls_weighting_details 'calc w=1/[\s^2^(Fo^2^)+(0.0615P)^2^+17.9182P] where P=(Fo^2^+2Fc^2^)/3'
_refine_ls_weighting_scheme calc
_refine_ls_wR_factor_gt 0.1373
_refine_ls_wR_factor_ref 0.1412
_reflns_number_gt 11227
_reflns_number_total 12180
_reflns_threshold_expression >2sigma(I)
_cod_data_source_file om1011853_si_001.cif
_cod_data_source_block k10mkw19
_cod_depositor_comments
;
The following automatic conversions were performed:

'_symmetry_cell_setting' value 'Triclinic' changed to 'triclinic'
according to /home/saulius/struct/CIF-dictionaries/cif_core.dic
dictionary named 'cif_core.dic' version 2.4.1 from 2010-06-29.

Automatic conversion script
Id: cif_fix_values 1715 2011-07-08 13:25:40Z adriana 
;
_cod_original_sg_symbol_H-M P-1
_cod_database_code 4064221

loop_
_symmetry_equiv_pos_as_xyz
'x, y, z'
'-x, -y, -z'

loop_
_atom_site_label
_atom_site_type_symbol
_atom_site_fract_x
_atom_site_fract_y
_atom_site_fract_z
_atom_site_U_iso_or_equiv
_atom_site_adp_type
_atom_site_occupancy
_atom_site_symmetry_multiplicity
_atom_site_calc_flag
_atom_site_refinement_flags
_atom_site_disorder_assembly
_atom_site_disorder_group
Re1 Re 0.23198(2) 0.227445(16) -0.350697(14) 0.04225(11) Uani 1 1 d . . .
Cl1 Cl 0.3955(2) 0.30575(16) -0.26623(14) 0.0754(6) Uani 1 1 d . . .
Cl2 Cl 0.3834(5) 0.4722(3) -0.3262(3) 0.172(2) Uani 1 1 d U A 1
F1 F -0.1817(4) 0.2315(4) 0.0329(5) 0.117(3) Uani 1 1 d . . .
F2 F -0.1098(5) 0.3484(3) 0.0581(3) 0.0889(18) Uani 1 1 d . . .
F3 F -0.0813(5) 0.2824(5) -0.0402(3) 0.117(3) Uani 1 1 d . . .
F4 F 0.1166(12) 0.0115(8) 0.0008(4) 0.036(3) Uani 0.55 1 d PD B 1
F5 F 0.1499(14) -0.0264(5) 0.1178(5) 0.113(7) Uani 0.55 1 d PD B 1
F6 F 0.2759(6) 0.0304(5) 0.0680(6) 0.057(2) Uani 0.55 1 d PD B 1
F7 F 0.2153(10) -0.0113(5) 0.3537(5) 0.077(3) Uani 0.55 1 d PD C 1
F8 F 0.3475(7) -0.0278(6) 0.4501(8) 0.100(5) Uani 0.55 1 d PD C 1
F9 F 0.2072(8) 0.0419(6) 0.4607(6) 0.083(3) Uani 0.55 1 d PD C 1
F10 F 0.6731(7) 0.1890(7) 0.4584(7) 0.075(3) Uani 0.55 1 d PD D 1
F11 F 0.5771(8) 0.2284(9) 0.5399(4) 0.089(4) Uani 0.55 1 d PD D 1
F12 F 0.6047(10) 0.3112(5) 0.4552(7) 0.112(6) Uani 0.55 1 d PD D 1
F13 F 0.6763(6) 0.3630(5) 0.1156(7) 0.065(3) Uani 0.55 1 d PD E 1
F14 F 0.5740(10) 0.2726(8) 0.0508(6) 0.099(5) Uani 0.55 1 d PD E 1
F15 F 0.6407(9) 0.2519(7) 0.1689(7) 0.091(5) Uani 0.55 1 d PD E 1
F16 F 0.3829(8) 0.5693(5) 0.0435(4) 0.057(2) Uani 0.55 1 d PD F 1
F17 F 0.3796(11) 0.6052(4) 0.1563(5) 0.086(4) Uani 0.55 1 d PD F 1
F18 F 0.2329(6) 0.5582(7) 0.0876(8) 0.089(5) Uani 0.55 1 d PD F 1
F19 F 0.3200(13) 0.4988(8) 0.5016(6) 0.120(4) Uani 0.55 1 d PDU G 1
F20 F 0.1949(11) 0.5873(7) 0.4552(6) 0.097(4) Uani 0.55 1 d PDU G 1
F21 F 0.3348(6) 0.5735(4) 0.3935(4) 0.0477(18) Uani 0.55 1 d PDU G 1
F22 F -0.1518(11) 0.3111(9) 0.3075(9) 0.129(5) Uani 0.55 1 d PDU H 2
F23 F -0.0970(12) 0.3038(8) 0.4230(8) 0.118(4) Uani 0.55 1 d PDU H 2
F24 F -0.1592(11) 0.4169(7) 0.3691(8) 0.107(4) Uani 0.55 1 d PDU H 2
F4A F 0.1361(18) 0.0114(18) 0.0003(7) 0.075(9) Uiso 0.45 1 d PD B 2
F5A F 0.0958(11) -0.0217(11) 0.1068(9) 0.079(5) Uiso 0.45 1 d PD B 2
F6A F 0.2610(10) 0.0079(11) 0.1009(9) 0.097(6) Uiso 0.45 1 d PD B 2
F7A F 0.1823(10) 0.0060(10) 0.3756(8) 0.083(5) Uiso 0.45 1 d PD C 2
F8A F 0.3412(11) -0.0415(9) 0.3870(9) 0.099(5) Uiso 0.45 1 d PD C 2
F9A F 0.2883(16) 0.0082(12) 0.4834(7) 0.123(6) Uiso 0.45 1 d PD C 2
F10A F 0.6585(13) 0.1728(8) 0.4811(9) 0.066(5) Uiso 0.45 1 d PD D 2
F11A F 0.5801(15) 0.2740(9) 0.5242(8) 0.096(6) Uiso 0.45 1 d PD D 2
F12A F 0.6406(13) 0.2825(9) 0.4209(8) 0.095(5) Uiso 0.45 1 d PD D 2
F13A F 0.6877(15) 0.3448(12) 0.1500(10) 0.132(9) Uiso 0.45 1 d PD E 2
F14A F 0.5954(14) 0.3046(10) 0.0452(6) 0.083(5) Uiso 0.45 1 d PD E 2
F15A F 0.6021(16) 0.2280(8) 0.1370(10) 0.101(7) Uiso 0.45 1 d PD E 2
F16A F 0.4107(11) 0.5907(10) 0.0754(9) 0.099(6) Uiso 0.45 1 d PD F 2
F17A F 0.3169(13) 0.5991(11) 0.1611(8) 0.097(6) Uiso 0.45 1 d PD F 2
F18A F 0.2454(11) 0.5496(12) 0.0566(8) 0.089(6) Uiso 0.45 1 d PD F 2
F19A F 0.3770(10) 0.4984(8) 0.4789(7) 0.079(4) Uiso 0.45 1 d PD G 2
F20A F 0.2374(11) 0.5824(8) 0.4788(7) 0.073(4) Uiso 0.45 1 d PD G 2
F21A F 0.320(3) 0.576(2) 0.3802(18) 0.38(3) Uiso 0.45 1 d PD G 2
F22A F -0.1164(10) 0.4263(7) 0.4094(7) 0.071(3) Uiso 0.45 1 d PD I 1
F23A F -0.0451(16) 0.3219(10) 0.4642(9) 0.125(6) Uiso 0.45 1 d PD I 1
F24A F -0.1210(12) 0.3079(8) 0.3515(8) 0.085(4) Uiso 0.45 1 d PD I 1
O1 O 0.4000(5) 0.0899(4) -0.3805(3) 0.0709(18) Uani 1 1 d . . .
O2 O 0.0398(6) 0.1274(5) -0.4385(4) 0.088(2) Uani 1 1 d . . .
O3 O 0.2830(8) 0.2924(5) -0.5042(4) 0.116(3) Uani 1 1 d . . .
O4 O 0.0876(5) 0.3881(4) -0.3673(3) 0.0719(18) Uani 1 1 d . . .
N1 N 0.2240(4) 0.1067(3) -0.2085(3) 0.0298(10) Uani 1 1 d . A .
N2 N 0.1235(4) 0.2132(3) -0.1985(3) 0.0279(10) Uani 1 1 d . . .
C1 C 0.3386(7) 0.1360(5) -0.3630(4) 0.0525(19) Uani 1 1 d . . .
C2 C 0.1124(7) 0.1646(5) -0.4055(4) 0.057(2) Uani 1 1 d . . .
C3 C 0.2666(9) 0.2693(6) -0.4467(5) 0.077(3) Uani 1 1 d . . .
C4 C 0.1362(7) 0.3292(5) -0.3542(4) 0.0544(19) Uani 1 1 d . . .
C5 C 0.1934(4) 0.1807(3) -0.2428(3) 0.0276(11) Uani 1 1 d . . .
C6 C 0.1097(5) 0.1600(4) -0.1407(3) 0.0373(14) Uani 1 1 d . . .
H6 H 0.0636 0.1687 -0.1039 0.045 Uiso 1 1 calc R A .
C7 C 0.1735(5) 0.0938(4) -0.1462(4) 0.0388(14) Uani 1 1 d . A .
H7 H 0.1824 0.0470 -0.1136 0.047 Uiso 1 1 calc R . .
C8 C 0.3030(5) 0.0471(4) -0.2282(3) 0.0319(12) Uani 1 1 d . . .
C9 C 0.4156(5) 0.0597(4) -0.1971(3) 0.0357(13) Uani 1 1 d . . .
C10 C 0.4890(6) -0.0003(4) -0.2156(4) 0.0450(16) Uani 1 1 d . . .
H10 H 0.5661 0.0060 -0.1968 0.054 Uiso 1 1 calc R A .
C11 C 0.4522(6) -0.0678(4) -0.2602(4) 0.0506(17) Uani 1 1 d . . .
H11 H 0.5041 -0.1070 -0.2726 0.061 Uiso 1 1 calc R . .
C12 C 0.3404(6) -0.0801(4) -0.2875(4) 0.0467(16) Uani 1 1 d . . .
H12 H 0.3166 -0.1283 -0.3173 0.056 Uiso 1 1 calc R A .
C13 C 0.2623(6) -0.0227(4) -0.2721(4) 0.0390(14) Uani 1 1 d . . .
C14 C 0.1396(6) -0.0379(5) -0.2999(4) 0.0507(17) Uani 1 1 d . . .
H14 H 0.1002 0.0161 -0.2968 0.061 Uiso 1 1 calc R A .
C15 C 0.0953(8) -0.1002(6) -0.2474(6) 0.077(3) Uani 1 1 d . . .
H15A H 0.1308 -0.1542 -0.2509 0.116 Uiso 1 1 calc R . .
H15B H 0.0150 -0.1063 -0.2632 0.116 Uiso 1 1 calc R . .
H15C H 0.1120 -0.0797 -0.1945 0.116 Uiso 1 1 calc R . .
C16 C 0.1142(7) -0.0687(6) -0.3823(5) 0.066(2) Uani 1 1 d . . .
H16A H 0.1511 -0.0325 -0.4141 0.100 Uiso 1 1 calc R . .
H16B H 0.0340 -0.0676 -0.4007 0.100 Uiso 1 1 calc R . .
H16C H 0.1412 -0.1257 -0.3853 0.100 Uiso 1 1 calc R . .
C17 C 0.4553(6) 0.1307(4) -0.1428(4) 0.0469(16) Uani 1 1 d . . .
H17 H 0.3990 0.1760 -0.1521 0.056 Uiso 1 1 calc R A .
C18 C 0.4637(9) 0.1026(7) -0.0605(5) 0.079(3) Uani 1 1 d . . .
H18A H 0.3910 0.0831 -0.0523 0.118 Uiso 1 1 calc R . .
H18B H 0.4882 0.1493 -0.0258 0.118 Uiso 1 1 calc R . .
H18C H 0.5173 0.0572 -0.0503 0.118 Uiso 1 1 calc R . .
C19 C 0.5674(6) 0.1669(5) -0.1542(6) 0.069(2) Uani 1 1 d . . .
H19A H 0.6262 0.1266 -0.1370 0.103 Uiso 1 1 calc R . .
H19B H 0.5826 0.2185 -0.1243 0.103 Uiso 1 1 calc R . .
H19C H 0.5648 0.1786 -0.2083 0.103 Uiso 1 1 calc R . .
C20 C 0.0694(5) 0.2934(4) -0.2062(3) 0.0314(12) Uani 1 1 d . . .
C21 C -0.0381(5) 0.2978(4) -0.2483(3) 0.0346(13) Uani 1 1 d . . .
C22 C -0.0876(5) 0.3761(4) -0.2534(4) 0.0431(15) Uani 1 1 d . . .
H22 H -0.1604 0.3822 -0.2818 0.052 Uiso 1 1 calc R A .
C23 C -0.0328(6) 0.4449(4) -0.2182(4) 0.0471(16) Uani 1 1 d . . .
H23 H -0.0671 0.4979 -0.2240 0.057 Uiso 1 1 calc R . .
C24 C 0.0715(6) 0.4373(4) -0.1745(4) 0.0446(16) Uani 1 1 d . . .
H24 H 0.1073 0.4851 -0.1496 0.054 Uiso 1 1 calc R A .
C25 C 0.1255(5) 0.3609(4) -0.1660(3) 0.0348(13) Uani 1 1 d . . .
C26 C 0.2350(5) 0.3509(4) -0.1117(4) 0.0429(15) Uani 1 1 d . . .
H26 H 0.2735 0.3016 -0.1291 0.052 Uiso 1 1 calc R A .
C27 C 0.3112(7) 0.4253(5) -0.1100(5) 0.062(2) Uani 1 1 d . . .
H27A H 0.3205 0.4383 -0.1621 0.092 Uiso 1 1 calc R . .
H27B H 0.3835 0.4126 -0.0790 0.092 Uiso 1 1 calc R . .
H27C H 0.2789 0.4733 -0.0877 0.092 Uiso 1 1 calc R . .
C28 C 0.2149(7) 0.3334(6) -0.0304(4) 0.060(2) Uani 1 1 d . . .
H28A H 0.1801 0.3819 -0.0110 0.090 Uiso 1 1 calc R . .
H28B H 0.2859 0.3223 0.0030 0.090 Uiso 1 1 calc R . .
H28C H 0.1661 0.2849 -0.0315 0.090 Uiso 1 1 calc R . .
C29 C -0.1000(5) 0.2223(4) -0.2854(4) 0.0437(15) Uani 1 1 d . . .
H29 H -0.0453 0.1764 -0.2858 0.052 Uiso 1 1 calc R A .
C30 C -0.1564(7) 0.2374(5) -0.3679(5) 0.061(2) Uani 1 1 d . . .
H30A H -0.2168 0.2773 -0.3685 0.092 Uiso 1 1 calc R . .
H30B H -0.1864 0.1848 -0.3913 0.092 Uiso 1 1 calc R . .
H30C H -0.1023 0.2598 -0.3967 0.092 Uiso 1 1 calc R . .
C31 C -0.1846(7) 0.1944(6) -0.2370(6) 0.071(2) Uani 1 1 d . . .
H31A H -0.1466 0.1844 -0.1846 0.106 Uiso 1 1 calc R . .
H31B H -0.2210 0.1431 -0.2586 0.106 Uiso 1 1 calc R . .
H31C H -0.2402 0.2380 -0.2367 0.106 Uiso 1 1 calc R . .
C32 C 0.4638(12) 0.3836(8) -0.3191(8) 0.112(4) Uani 1 1 d U A 1
H32A H 0.5395 0.3961 -0.2914 0.134 Uiso 1 1 calc R A 1
H32B H 0.4690 0.3620 -0.3706 0.134 Uiso 1 1 calc R A 1
C33 C 0.1708(4) 0.2371(3) 0.1804(3) 0.0265(11) Uani 1 1 d . . .
C34 C 0.0755(5) 0.2736(4) 0.1384(3) 0.0318(12) Uani 1 1 d . . .
H34 H 0.0553 0.3279 0.1522 0.038 Uiso 1 1 calc R . .
C35 C 0.0100(5) 0.2330(4) 0.0777(3) 0.0352(13) Uani 1 1 d . . .
C36 C 0.0364(5) 0.1539(4) 0.0556(3) 0.0366(13) Uani 1 1 d . . .
H36 H -0.0097 0.1255 0.0147 0.044 Uiso 1 1 calc R . .
C37 C 0.1312(5) 0.1172(4) 0.0944(3) 0.0333(12) Uani 1 1 d . B .
C38 C 0.1976(5) 0.1584(3) 0.1558(3) 0.0299(12) Uani 1 1 d . . .
H38 H 0.2628 0.1320 0.1815 0.036 Uiso 1 1 calc R . .
C39 C -0.0899(6) 0.2744(5) 0.0328(5) 0.0556(19) Uani 1 1 d . . .
C40 C 0.1623(6) 0.0325(4) 0.0726(4) 0.0510(18) Uani 1 1 d D . .
C41 C 0.3232(5) 0.2254(3) 0.3120(3) 0.0271(11) Uani 1 1 d . . .
C42 C 0.2778(5) 0.1509(3) 0.3333(3) 0.0312(12) Uani 1 1 d . . .
H42 H 0.2076 0.1328 0.3066 0.037 Uiso 1 1 calc R . .
C43 C 0.3337(5) 0.1029(4) 0.3930(3) 0.0362(13) Uani 1 1 d . C .
C44 C 0.4342(6) 0.1280(4) 0.4345(3) 0.0406(15) Uani 1 1 d . . .
H44 H 0.4720 0.0949 0.4747 0.049 Uiso 1 1 calc R . .
C45 C 0.4787(5) 0.2026(4) 0.4160(3) 0.0378(14) Uani 1 1 d . D .
C46 C 0.4245(5) 0.2497(4) 0.3556(3) 0.0335(13) Uani 1 1 d . . .
H46 H 0.4577 0.3001 0.3436 0.040 Uiso 1 1 calc R . .
C47 C 0.2815(6) 0.0240(5) 0.4121(4) 0.057(2) Uani 1 1 d D . .
C48 C 0.5848(6) 0.2327(4) 0.4633(4) 0.057(2) Uani 1 1 d D . .
C49 C 0.3353(5) 0.3410(3) 0.2035(3) 0.0294(12) Uani 1 1 d . . .
C50 C 0.4305(5) 0.3058(4) 0.1835(3) 0.0337(13) Uani 1 1 d . . .
H50 H 0.4514 0.2513 0.2000 0.040 Uiso 1 1 calc R . .
C51 C 0.4950(5) 0.3485(4) 0.1400(4) 0.0377(14) Uani 1 1 d . E .
C52 C 0.4671(5) 0.4272(4) 0.1143(4) 0.0385(14) Uani 1 1 d . . .
H52 H 0.5118 0.4563 0.0847 0.046 Uiso 1 1 calc R . .
C53 C 0.3734(5) 0.4630(4) 0.1321(3) 0.0367(13) Uani 1 1 d . F .
C54 C 0.3088(5) 0.4204(4) 0.1760(3) 0.0319(12) Uani 1 1 d . . .
H54 H 0.2444 0.4465 0.1876 0.038 Uiso 1 1 calc R . .
C55 C 0.5961(6) 0.3080(4) 0.1197(4) 0.058(2) Uani 1 1 d D . .
C56 C 0.3396(5) 0.5485(4) 0.1054(4) 0.0486(17) Uani 1 1 d D . .
C57 C 0.1889(5) 0.3476(3) 0.3004(3) 0.0333(13) Uani 1 1 d . . .
C58 C 0.2471(7) 0.4130(4) 0.3428(3) 0.0460(17) Uani 1 1 d . . .
H58 H 0.3201 0.4249 0.3351 0.055 Uiso 1 1 calc R . .
C59 C 0.2038(9) 0.4606(5) 0.3949(4) 0.062(2) Uani 1 1 d . G .
C60 C 0.1001(10) 0.4442(5) 0.4071(5) 0.076(3) Uani 1 1 d . G .
H60 H 0.0700 0.4765 0.4433 0.092 Uiso 1 1 calc R . .
C61 C 0.0356(9) 0.3789(5) 0.3659(5) 0.073(3) Uani 1 1 d D . .
C62 C 0.0836(7) 0.3315(4) 0.3139(4) 0.0489(17) Uani 1 1 d . . .
H62 H 0.0424 0.2868 0.2872 0.059 Uiso 1 1 calc R . .
C63 C 0.2805(7) 0.5325(5) 0.4359(4) 0.068(2) Uani 1 1 d DU . .
C64 C -0.0896(12) 0.3566(9) 0.3640(9) 0.082(5) Uani 0.55 1 d PDU H 2
C64A C -0.0600(12) 0.3607(8) 0.3976(8) 0.052(4) Uiso 0.45 1 d PD I 1
B1 B 0.2540(5) 0.2876(4) 0.2483(3) 0.0267(13) Uani 1 1 d . . .

loop_
_atom_site_aniso_label
_atom_site_aniso_U_11
_atom_site_aniso_U_22
_atom_site_aniso_U_33
_atom_site_aniso_U_23
_atom_site_aniso_U_13
_atom_site_aniso_U_12
Re1 0.05900(19) 0.04102(16) 0.03253(15) 0.01112(10) 0.02299(12) 0.01998(12)
Cl1 0.0786(15) 0.0780(15) 0.0729(14) 0.0119(11) 0.0221(12) -0.0085(12)
Cl2 0.240(5) 0.122(3) 0.157(4) 0.050(3) 0.043(3) -0.015(3)
F1 0.032(3) 0.115(5) 0.189(8) 0.001(5) -0.017(3) 0.006(3)
F2 0.077(3) 0.081(4) 0.094(4) -0.013(3) -0.026(3) 0.047(3)
F3 0.106(5) 0.191(7) 0.049(3) 0.017(4) -0.005(3) 0.092(5)
F4 0.052(5) 0.033(5) 0.026(4) -0.016(3) 0.018(3) -0.006(4)
F5 0.30(2) 0.015(4) 0.048(6) 0.019(4) 0.085(10) 0.045(7)
F6 0.046(4) 0.046(5) 0.072(6) -0.033(5) -0.007(4) 0.022(3)
F7 0.142(10) 0.033(5) 0.052(5) 0.008(4) 0.011(6) -0.036(6)
F8 0.056(5) 0.053(5) 0.182(13) 0.094(7) -0.010(7) 0.002(4)
F9 0.086(7) 0.076(6) 0.104(8) 0.020(6) 0.061(6) -0.023(5)
F10 0.031(5) 0.122(10) 0.071(8) -0.020(7) 0.008(5) -0.001(5)
F11 0.070(6) 0.156(12) 0.031(4) -0.011(6) -0.018(4) -0.035(7)
F12 0.110(9) 0.034(5) 0.145(11) 0.002(6) -0.102(8) -0.019(5)
F13 0.040(4) 0.053(5) 0.115(8) 0.021(5) 0.052(5) 0.006(4)
F14 0.089(8) 0.086(9) 0.137(11) -0.074(8) 0.065(8) -0.020(7)
F15 0.064(7) 0.102(8) 0.128(11) 0.078(9) 0.070(8) 0.061(7)
F16 0.101(7) 0.037(4) 0.035(4) 0.026(4) 0.019(4) -0.002(4)
F17 0.143(11) 0.012(3) 0.082(7) -0.001(4) -0.038(7) 0.003(5)
F18 0.045(5) 0.066(6) 0.160(12) 0.084(8) 0.026(6) 0.026(4)
F19 0.149(8) 0.102(7) 0.095(6) -0.017(5) -0.017(6) 0.014(6)
F20 0.140(7) 0.068(5) 0.074(6) -0.033(5) -0.004(5) 0.032(5)
F21 0.053(4) 0.040(3) 0.049(4) -0.024(3) 0.009(3) -0.014(3)
F22 0.093(6) 0.175(8) 0.134(8) 0.004(6) 0.064(6) 0.013(6)
F23 0.125(7) 0.116(7) 0.120(7) 0.034(6) 0.041(6) -0.013(6)
F24 0.098(6) 0.111(7) 0.119(7) 0.006(6) 0.040(6) 0.035(5)
O1 0.098(4) 0.074(4) 0.054(3) 0.024(3) 0.047(3) 0.052(3)
O2 0.096(5) 0.091(5) 0.062(4) -0.027(4) -0.022(4) 0.028(4)
O3 0.195(9) 0.108(6) 0.073(4) 0.057(4) 0.090(5) 0.090(6)
O4 0.096(4) 0.057(3) 0.075(4) 0.031(3) 0.046(3) 0.042(3)
N1 0.032(2) 0.030(2) 0.029(2) 0.0030(19) 0.010(2) 0.0046(19)
N2 0.028(2) 0.031(2) 0.026(2) 0.0008(19) 0.0075(18) 0.0036(19)
C1 0.074(5) 0.057(4) 0.034(3) 0.020(3) 0.026(3) 0.021(4)
C2 0.072(5) 0.059(5) 0.032(4) -0.011(3) -0.007(4) 0.022(4)
C3 0.116(8) 0.065(5) 0.063(5) 0.029(4) 0.052(5) 0.054(5)
C4 0.074(5) 0.051(4) 0.048(4) 0.015(3) 0.034(4) 0.019(4)
C5 0.027(3) 0.029(3) 0.027(3) -0.002(2) 0.005(2) 0.003(2)
C6 0.044(3) 0.040(3) 0.032(3) 0.005(3) 0.019(3) 0.006(3)
C7 0.049(4) 0.038(3) 0.034(3) 0.009(3) 0.019(3) 0.007(3)
C8 0.038(3) 0.029(3) 0.032(3) 0.006(2) 0.015(2) 0.008(2)
C9 0.036(3) 0.037(3) 0.035(3) 0.006(3) 0.009(3) 0.007(3)
C10 0.043(4) 0.045(4) 0.049(4) 0.005(3) 0.010(3) 0.014(3)
C11 0.056(4) 0.044(4) 0.056(4) 0.006(3) 0.019(3) 0.021(3)
C12 0.058(4) 0.034(3) 0.048(4) -0.005(3) 0.011(3) 0.008(3)
C13 0.048(4) 0.034(3) 0.035(3) 0.002(3) 0.011(3) 0.005(3)
C14 0.044(4) 0.048(4) 0.058(4) -0.012(3) 0.006(3) -0.001(3)
C15 0.064(5) 0.075(6) 0.098(7) -0.002(5) 0.027(5) -0.025(5)
C16 0.062(5) 0.068(5) 0.065(5) -0.021(4) 0.000(4) -0.002(4)
C17 0.041(4) 0.046(4) 0.053(4) -0.004(3) 0.005(3) 0.004(3)
C18 0.092(7) 0.092(7) 0.047(5) -0.014(5) 0.000(5) -0.009(6)
C19 0.043(4) 0.051(5) 0.110(7) -0.008(5) 0.008(4) -0.001(3)
C20 0.034(3) 0.032(3) 0.031(3) -0.001(2) 0.012(2) 0.004(2)
C21 0.031(3) 0.038(3) 0.036(3) -0.001(3) 0.008(2) 0.005(2)
C22 0.037(3) 0.044(4) 0.048(4) -0.001(3) 0.006(3) 0.012(3)
C23 0.050(4) 0.036(3) 0.058(4) 0.000(3) 0.017(3) 0.013(3)
C24 0.054(4) 0.033(3) 0.050(4) -0.011(3) 0.018(3) -0.002(3)
C25 0.037(3) 0.036(3) 0.034(3) -0.004(2) 0.013(3) 0.000(3)
C26 0.035(3) 0.051(4) 0.043(4) -0.008(3) 0.006(3) -0.008(3)
C27 0.057(5) 0.066(5) 0.060(5) -0.007(4) 0.005(4) -0.022(4)
C28 0.059(5) 0.072(5) 0.047(4) -0.005(4) 0.004(4) -0.012(4)
C29 0.039(3) 0.039(3) 0.051(4) -0.006(3) 0.002(3) 0.001(3)
C30 0.062(5) 0.053(4) 0.060(5) -0.008(4) -0.017(4) 0.005(4)
C31 0.062(5) 0.061(5) 0.093(7) -0.005(5) 0.025(5) -0.016(4)
C32 0.117(7) 0.112(7) 0.103(6) 0.023(5) 0.011(5) -0.022(6)
C33 0.028(3) 0.027(3) 0.027(3) 0.004(2) 0.012(2) 0.004(2)
C34 0.032(3) 0.032(3) 0.033(3) 0.002(2) 0.011(2) 0.005(2)
C35 0.027(3) 0.045(3) 0.035(3) 0.005(3) 0.008(2) 0.005(3)
C36 0.037(3) 0.040(3) 0.033(3) -0.001(3) 0.006(3) -0.006(3)
C37 0.040(3) 0.030(3) 0.029(3) 0.000(2) 0.006(2) 0.000(2)
C38 0.033(3) 0.031(3) 0.025(3) 0.001(2) 0.004(2) 0.004(2)
C39 0.037(4) 0.071(5) 0.055(5) -0.007(4) -0.002(3) 0.015(4)
C40 0.058(4) 0.042(4) 0.046(4) -0.011(3) -0.009(3) 0.005(3)
C41 0.038(3) 0.024(3) 0.021(3) -0.001(2) 0.007(2) 0.004(2)
C42 0.038(3) 0.030(3) 0.027(3) 0.004(2) 0.009(2) 0.004(2)
C43 0.046(4) 0.032(3) 0.032(3) 0.006(2) 0.011(3) 0.006(3)
C44 0.056(4) 0.035(3) 0.029(3) 0.005(3) 0.004(3) 0.013(3)
C45 0.045(4) 0.035(3) 0.031(3) -0.004(2) -0.001(3) 0.006(3)
C46 0.041(3) 0.026(3) 0.032(3) -0.002(2) 0.005(3) 0.005(2)
C47 0.078(5) 0.048(4) 0.043(4) 0.019(3) 0.004(4) -0.002(4)
C48 0.061(5) 0.052(4) 0.050(4) -0.002(3) -0.014(4) 0.006(4)
C49 0.038(3) 0.027(3) 0.022(3) 0.000(2) 0.004(2) -0.002(2)
C50 0.041(3) 0.028(3) 0.032(3) -0.001(2) 0.008(3) -0.001(2)
C51 0.035(3) 0.044(4) 0.036(3) 0.000(3) 0.009(3) -0.004(3)
C52 0.039(3) 0.043(4) 0.033(3) 0.006(3) 0.007(3) -0.009(3)
C53 0.041(3) 0.035(3) 0.031(3) 0.007(2) 0.000(3) -0.004(3)
C54 0.036(3) 0.030(3) 0.028(3) 0.002(2) 0.001(2) 0.000(2)
C55 0.063(5) 0.050(4) 0.070(5) 0.012(4) 0.035(4) 0.006(4)
C56 0.052(4) 0.040(4) 0.054(4) 0.018(3) 0.008(3) -0.004(3)
C57 0.053(4) 0.026(3) 0.024(3) 0.006(2) 0.014(3) 0.013(3)
C58 0.075(5) 0.033(3) 0.027(3) -0.002(3) 0.000(3) 0.020(3)
C59 0.104(7) 0.049(4) 0.033(4) -0.001(3) 0.015(4) 0.028(4)
C60 0.156(10) 0.039(4) 0.043(4) -0.001(3) 0.039(5) 0.034(5)
C61 0.106(7) 0.055(5) 0.077(6) 0.021(4) 0.068(6) 0.032(5)
C62 0.071(5) 0.034(3) 0.051(4) 0.006(3) 0.034(4) 0.013(3)
C63 0.088(5) 0.064(4) 0.046(4) -0.033(4) -0.005(4) 0.018(4)
C64 0.091(8) 0.086(8) 0.086(8) -0.006(6) 0.057(7) 0.016(6)
B1 0.034(3) 0.023(3) 0.024(3) 0.000(2) 0.008(2) 0.005(2)

loop_
_atom_type_symbol
_atom_type_description
_atom_type_scat_dispersion_real
_atom_type_scat_dispersion_imag
_atom_type_scat_source
C C 0.0033 0.0016 'International Tables Vol C Tables 4.2.6.8 and 6.1.1.4'
H H 0.0000 0.0000 'International Tables Vol C Tables 4.2.6.8 and 6.1.1.4'
F F 0.0171 0.0103 'International Tables Vol C Tables 4.2.6.8 and 6.1.1.4'
N N 0.0061 0.0033 'International Tables Vol C Tables 4.2.6.8 and 6.1.1.4'
O O 0.0106 0.0060 'International Tables Vol C Tables 4.2.6.8 and 6.1.1.4'
Re Re -1.0185 7.2310 'International Tables Vol C Tables 4.2.6.8 and 6.1.1.4'
Cl Cl 0.1484 0.1585 'International Tables Vol C Tables 4.2.6.8 and 6.1.1.4'
B B 0.0013 0.0007 'International Tables Vol C Tables 4.2.6.8 and 6.1.1.4'

loop_
_geom_angle_atom_site_label_1
_geom_angle_atom_site_label_2
_geom_angle_atom_site_label_3
_geom_angle
C2 Re1 C3 90.3(4)
C2 Re1 C1 91.0(3)
C3 Re1 C1 85.1(3)
C2 Re1 C4 91.1(3)
C3 Re1 C4 84.5(3)
C1 Re1 C4 169.4(3)
C2 Re1 C5 89.9(3)
C3 Re1 C5 179.9(4)
C1 Re1 C5 95.0(2)
C4 Re1 C5 95.5(2)
C2 Re1 Cl1 175.4(3)
C3 Re1 Cl1 94.1(4)
C1 Re1 Cl1 87.8(3)
C4 Re1 Cl1 90.9(3)
C5 Re1 Cl1 85.75(15)
C32 Cl1 Re1 113.6(5)
C5 N1 C7 111.7(5)
C5 N1 C8 127.7(5)
C7 N1 C8 120.5(5)
C5 N2 C6 111.6(5)
C5 N2 C20 127.4(5)
C6 N2 C20 121.0(5)
O1 C1 Re1 169.4(6)
O2 C2 Re1 179.3(7)
O3 C3 Re1 177.3(12)
O4 C4 Re1 168.7(6)
N1 C5 N2 102.9(5)
N1 C5 Re1 127.8(4)
N2 C5 Re1 128.9(4)
C7 C6 N2 107.1(5)
C7 C6 H6 126.5
N2 C6 H6 126.5
C6 C7 N1 106.7(5)
C6 C7 H7 126.6
N1 C7 H7 126.6
C13 C8 C9 123.7(5)
C13 C8 N1 118.2(5)
C9 C8 N1 117.8(5)
C10 C9 C8 116.2(6)
C10 C9 C17 121.3(6)
C8 C9 C17 122.4(5)
C11 C10 C9 121.3(7)
C11 C10 H10 119.3
C9 C10 H10 119.3
C10 C11 C12 121.1(6)
C10 C11 H11 119.5
C12 C11 H11 119.5
C11 C12 C13 120.9(6)
C11 C12 H12 119.5
C13 C12 H12 119.5
C12 C13 C8 116.6(6)
C12 C13 C14 120.8(6)
C8 C13 C14 122.6(6)
C13 C14 C16 112.5(6)
C13 C14 C15 109.9(7)
C16 C14 C15 110.2(7)
C13 C14 H14 108.0
C16 C14 H14 108.0
C15 C14 H14 108.0
C14 C15 H15A 109.5
C14 C15 H15B 109.5
H15A C15 H15B 109.5
C14 C15 H15C 109.5
H15A C15 H15C 109.5
H15B C15 H15C 109.5
C14 C16 H16A 109.5
C14 C16 H16B 109.5
H16A C16 H16B 109.5
C14 C16 H16C 109.5
H16A C16 H16C 109.5
H16B C16 H16C 109.5
C9 C17 C18 110.2(6)
C9 C17 C19 113.0(6)
C18 C17 C19 109.5(7)
C9 C17 H17 108.0
C18 C17 H17 108.0
C19 C17 H17 108.0
C17 C18 H18A 109.5
C17 C18 H18B 109.5
H18A C18 H18B 109.5
C17 C18 H18C 109.5
H18A C18 H18C 109.5
H18B C18 H18C 109.5
C17 C19 H19A 109.5
C17 C19 H19B 109.5
H19A C19 H19B 109.5
C17 C19 H19C 109.5
H19A C19 H19C 109.5
H19B C19 H19C 109.5
C21 C20 C25 123.9(5)
C21 C20 N2 118.4(5)
C25 C20 N2 117.5(5)
C20 C21 C22 116.4(6)
C20 C21 C29 122.7(5)
C22 C21 C29 120.9(6)
C23 C22 C21 121.3(6)
C23 C22 H22 119.4
C21 C22 H22 119.4
C22 C23 C24 120.4(6)
C22 C23 H23 119.8
C24 C23 H23 119.8
C23 C24 C25 121.5(6)
C23 C24 H24 119.3
C25 C24 H24 119.3
C24 C25 C20 116.2(6)
C24 C25 C26 121.3(6)
C20 C25 C26 122.3(6)
C27 C26 C25 113.3(6)
C27 C26 C28 109.6(6)
C25 C26 C28 110.4(6)
C27 C26 H26 107.8
C25 C26 H26 107.8
C28 C26 H26 107.8
C26 C27 H27A 109.5
C26 C27 H27B 109.5
H27A C27 H27B 109.5
C26 C27 H27C 109.5
H27A C27 H27C 109.5
H27B C27 H27C 109.5
C26 C28 H28A 109.5
C26 C28 H28B 109.5
H28A C28 H28B 109.5
C26 C28 H28C 109.5
H28A C28 H28C 109.5
H28B C28 H28C 109.5
C21 C29 C30 113.0(6)
C21 C29 C31 109.1(6)
C30 C29 C31 110.8(7)
C21 C29 H29 107.9
C30 C29 H29 107.9
C31 C29 H29 107.9
C29 C30 H30A 109.5
C29 C30 H30B 109.5
H30A C30 H30B 109.5
C29 C30 H30C 109.5
H30A C30 H30C 109.5
H30B C30 H30C 109.5
C29 C31 H31A 109.5
C29 C31 H31B 109.5
H31A C31 H31B 109.5
C29 C31 H31C 109.5
H31A C31 H31C 109.5
H31B C31 H31C 109.5
Cl2 C32 Cl1 107.1(8)
Cl2 C32 H32A 110.3
Cl1 C32 H32A 110.3
Cl2 C32 H32B 110.3
Cl1 C32 H32B 110.3
H32A C32 H32B 108.6
C38 C33 C34 116.1(5)
C38 C33 B1 121.3(5)
C34 C33 B1 122.3(5)
C35 C34 C33 122.1(5)
C35 C34 H34 119.0
C33 C34 H34 119.0
C34 C35 C36 120.9(5)
C34 C35 C39 120.8(6)
C36 C35 C39 118.2(6)
C37 C36 C35 118.4(6)
C37 C36 H36 120.8
C35 C36 H36 120.8
C36 C37 C38 120.7(5)
C36 C37 C40 120.0(5)
C38 C37 C40 119.3(5)
C33 C38 C37 121.8(5)
C33 C38 H38 119.1
C37 C38 H38 119.1
F2 C39 F1 105.1(7)
F2 C39 F3 107.1(8)
F1 C39 F3 106.0(7)
F2 C39 C35 114.3(6)
F1 C39 C35 112.3(7)
F3 C39 C35 111.6(6)
F5 C40 F6A 74.3(10)
F5 C40 F4A 113.4(15)
F6A C40 F4A 110.6(12)
F5 C40 F4 110.2(9)
F6A C40 F4 119.9(13)
F4A C40 F4 10.3(15)
F5 C40 F5A 28.0(10)
F6A C40 F5A 102.2(9)
F4A C40 F5A 102.2(11)
F4 C40 F5A 95.0(11)
F5 C40 F6 104.3(9)
F6A C40 F6 31.4(7)
F4A C40 F6 90.4(11)
F4 C40 F6 100.7(8)
F5A C40 F6 131.6(9)
F5 C40 C37 117.1(7)
F6A C40 C37 116.9(10)
F4A C40 C37 117.2(14)
F4 C40 C37 112.9(8)
F5A C40 C37 105.1(9)
F6 C40 C37 110.1(6)
C46 C41 C42 116.1(5)
C46 C41 B1 121.0(5)
C42 C41 B1 122.3(5)
C43 C42 C41 121.5(6)
C43 C42 H42 119.3
C41 C42 H42 119.3
C44 C43 C42 121.1(6)
C44 C43 C47 120.1(6)
C42 C43 C47 118.7(6)
C43 C44 C45 118.3(6)
C43 C44 H44 120.8
C45 C44 H44 120.8
C44 C45 C46 120.6(6)
C44 C45 C48 118.8(6)
C46 C45 C48 120.6(6)
C45 C46 C41 122.3(6)
C45 C46 H46 118.8
C41 C46 H46 118.8
F8 C47 F9A 54.3(9)
F8 C47 F7A 124.8(11)
F9A C47 F7A 109.7(11)
F8 C47 F7 112.5(8)
F9A C47 F7 127.7(11)
F7A C47 F7 29.6(7)
F8 C47 F9 103.1(8)
F9A C47 F9 50.4(9)
F7A C47 F9 72.4(8)
F7 C47 F9 101.3(8)
F8 C47 F8A 49.8(7)
F9A C47 F8A 102.4(10)
F7A C47 F8A 100.1(9)
F7 C47 F8A 73.6(8)
F9 C47 F8A 142.1(9)
F8 C47 C43 115.2(7)
F9A C47 C43 116.6(10)
F7A C47 C43 118.1(9)
F7 C47 C43 114.1(6)
F9 C47 C43 108.9(6)
F8A C47 C43 107.2(9)
F11A C48 F12 68.5(9)
F11A C48 F10 119.8(11)
F12 C48 F10 110.1(9)
F11A C48 F10A 107.8(10)
F12 C48 F10A 127.1(11)
F10 C48 F10A 23.6(8)
F11A C48 F12A 105.6(10)
F12 C48 F12A 40.9(8)
F10 C48 F12A 77.3(9)
F10A C48 F12A 100.1(9)
F11A C48 F11 34.2(8)
F12 C48 F11 102.3(8)
F10 C48 F11 103.7(8)
F10A C48 F11 83.4(9)
F12A C48 F11 134.9(10)
F11A C48 C45 118.2(10)
F12 C48 C45 114.0(6)
F10 C48 C45 116.2(7)
F10A C48 C45 113.1(9)
F12A C48 C45 110.2(9)
F11 C48 C45 109.3(7)
C54 C49 C50 115.8(5)
C54 C49 B1 122.3(5)
C50 C49 B1 121.5(5)
C51 C50 C49 121.8(6)
C51 C50 H50 119.1
C49 C50 H50 119.1
C52 C51 C50 121.0(6)
C52 C51 C55 119.2(6)
C50 C51 C55 119.8(6)
C53 C52 C51 118.7(6)
C53 C52 H52 120.7
C51 C52 H52 120.7
C52 C53 C54 120.4(6)
C52 C53 C56 120.6(6)
C54 C53 C56 118.9(6)
C49 C54 C53 122.3(6)
C49 C54 H54 118.9
C53 C54 H54 118.9
F13A C55 F15 78.9(11)
F13A C55 F15A 109.5(11)
F15 C55 F15A 33.9(9)
F13A C55 F14A 106.2(11)
F15 C55 F14A 124.9(11)
F15A C55 F14A 101.1(10)
F13A C55 F14 126.1(12)
F15 C55 F14 108.5(9)
F15A C55 F14 78.5(10)
F14A C55 F14 25.9(8)
F13A C55 F13 29.6(9)
F15 C55 F13 105.8(8)
F15A C55 F13 130.2(11)
F14A C55 F13 80.7(8)
F14 C55 F13 104.8(8)
F13A C55 C51 113.4(12)
F15 C55 C51 113.8(6)
F15A C55 C51 112.4(10)
F14A C55 C51 113.5(10)
F14 C55 C51 111.4(7)
F13 C55 C51 112.1(6)
F16A C56 F18 123.9(10)
F16A C56 F17 74.2(9)
F18 C56 F17 108.6(9)
F16A C56 F18A 107.0(10)
F18 C56 F18A 27.1(9)
F17 C56 F18A 128.2(11)
F16A C56 F17A 103.6(10)
F18 C56 F17A 76.8(10)
F17 C56 F17A 34.9(8)
F18A C56 F17A 101.6(10)
F16A C56 F16 30.4(7)
F18 C56 F16 107.3(8)
F17 C56 F16 103.7(7)
F18A C56 F16 83.3(9)
F17A C56 F16 128.0(10)
F16A C56 C53 116.6(10)
F18 C56 C53 113.6(6)
F17 C56 C53 111.5(6)
F18A C56 C53 113.0(10)
F17A C56 C53 113.5(9)
F16 C56 C53 111.5(6)
C62 C57 C58 116.6(6)
C62 C57 B1 123.8(6)
C58 C57 B1 119.1(6)
C59 C58 C57 123.4(8)
C59 C58 H58 118.3
C57 C58 H58 118.3
C60 C59 C58 119.2(8)
C60 C59 C63 124.5(7)
C58 C59 C63 116.3(8)
C59 C60 C61 120.6(7)
C59 C60 H60 119.7
C61 C60 H60 119.7
C62 C61 C64A 128.6(10)
C62 C61 C60 118.1(8)
C64A C61 C60 111.7(9)
C62 C61 C64 112.9(10)
C64A C61 C64 24.2(8)
C60 C61 C64 128.7(9)
C57 C62 C61 122.1(8)
C57 C62 H62 119.0
C61 C62 H62 119.0
F21 C63 F20A 110.0(9)
F21 C63 F19 126.8(10)
F20A C63 F19 81.7(9)
F21 C63 F21A 11.3(19)
F20A C63 F21A 110.2(15)
F19 C63 F21A 138.0(19)
F21 C63 F19A 92.9(9)
F20A C63 F19A 108.6(9)
F19 C63 F19A 37.1(8)
F21A C63 F19A 103.2(14)
F21 C63 F20 107.3(8)
F20A C63 F20 24.9(7)
F19 C63 F20 102.3(8)
F21A C63 F20 102.6(14)
F19A C63 F20 133.1(8)
F21 C63 C59 115.9(6)
F20A C63 C59 116.9(9)
F19 C63 C59 101.6(9)
F21A C63 C59 107(2)
F19A C63 C59 109.7(8)
F20 C63 C59 98.9(8)
F24 C64 F22 99.1(12)
F24 C64 F23 106.1(11)
F22 C64 F23 97.5(12)
F24 C64 C61 118.7(13)
F22 C64 C61 123.6(11)
F23 C64 C61 108.9(12)
F22A C64A F24A 111.1(12)
F22A C64A F23A 103.5(12)
F24A C64A F23A 102.9(12)
F22A C64A C61 113.4(12)
F24A C64A C61 107.7(12)
F23A C64A C61 117.6(15)
C49 B1 C57 111.7(5)
C49 B1 C41 112.3(5)
C57 B1 C41 102.4(4)
C49 B1 C33 104.5(4)
C57 B1 C33 113.5(5)
C41 B1 C33 112.7(4)

loop_
_geom_bond_atom_site_label_1
_geom_bond_atom_site_label_2
_geom_bond_distance
Re1 C2 1.894(9)
Re1 C3 1.960(8)
Re1 C1 2.008(7)
Re1 C4 2.012(7)
Re1 C5 2.200(6)
Re1 Cl1 2.596(3)
Cl1 C32 1.860(12)
Cl2 C32 1.727(15)
F1 C39 1.319(10)
F2 C39 1.308(9)
F3 C39 1.330(10)
F4 C40 1.341(9)
F5 C40 1.277(9)
F6 C40 1.412(9)
F7 C47 1.322(10)
F8 C47 1.275(9)
F9 C47 1.395(10)
F10 C48 1.308(10)
F11 C48 1.387(10)
F12 C48 1.300(9)
F13 C55 1.334(9)
F14 C55 1.331(10)
F15 C55 1.314(9)
F16 C56 1.350(8)
F17 C56 1.310(9)
F18 C56 1.300(9)
F19 C63 1.307(11)
F20 C63 1.458(11)
F21 C63 1.280(10)
F22 C64 1.356(15)
F23 C64 1.373(13)
F24 C64 1.306(13)
F4A C40 1.311(13)
F5A C40 1.408(12)
F6A C40 1.291(12)
F7A C47 1.302(12)
F8A C47 1.399(12)
F9A C47 1.287(12)
F10A C48 1.324(12)
F11A C48 1.277(12)
F12A C48 1.370(12)
F13A C55 1.295(13)
F14A C55 1.326(12)
F15A C55 1.325(12)
F16A C56 1.296(12)
F17A C56 1.346(12)
F18A C56 1.315(12)
F19A C63 1.405(11)
F20A C63 1.282(11)
F21A C63 1.375(16)
F22A C64A 1.300(13)
F23A C64A 1.329(14)
F24A C64A 1.310(14)
O1 C1 1.139(9)
O2 C2 1.139(10)
O3 C3 1.144(10)
O4 C4 1.125(9)
N1 C5 1.367(7)
N1 C7 1.381(7)
N1 C8 1.450(7)
N2 C5 1.367(7)
N2 C6 1.379(7)
N2 C20 1.449(7)
C6 C7 1.335(9)
C6 H6 0.9500
C7 H7 0.9500
C8 C13 1.401(9)
C8 C9 1.406(9)
C9 C10 1.399(9)
C9 C17 1.511(9)
C10 C11 1.365(10)
C10 H10 0.9500
C11 C12 1.384(10)
C11 H11 0.9500
C12 C13 1.393(9)
C12 H12 0.9500
C13 C14 1.516(10)
C14 C16 1.523(11)
C14 C15 1.540(12)
C14 H14 1.0000
C15 H15A 0.9800
C15 H15B 0.9800
C15 H15C 0.9800
C16 H16A 0.9800
C16 H16B 0.9800
C16 H16C 0.9800
C17 C18 1.525(12)
C17 C19 1.540(11)
C17 H17 1.0000
C18 H18A 0.9800
C18 H18B 0.9800
C18 H18C 0.9800
C19 H19A 0.9800
C19 H19B 0.9800
C19 H19C 0.9800
C20 C21 1.397(8)
C20 C25 1.403(8)
C21 C22 1.397(9)
C21 C29 1.513(9)
C22 C23 1.378(10)
C22 H22 0.9500
C23 C24 1.380(10)
C23 H23 0.9500
C24 C25 1.394(9)
C24 H24 0.9500
C25 C26 1.517(9)
C26 C27 1.514(10)
C26 C28 1.539(10)
C26 H26 1.0000
C27 H27A 0.9800
C27 H27B 0.9800
C27 H27C 0.9800
C28 H28A 0.9800
C28 H28B 0.9800
C28 H28C 0.9800
C29 C30 1.529(10)
C29 C31 1.534(11)
C29 H29 1.0000
C30 H30A 0.9800
C30 H30B 0.9800
C30 H30C 0.9800
C31 H31A 0.9800
C31 H31B 0.9800
C31 H31C 0.9800
C32 H32A 0.9900
C32 H32B 0.9900
C33 C38 1.395(8)
C33 C34 1.403(8)
C33 B1 1.642(8)
C34 C35 1.383(9)
C34 H34 0.9500
C35 C36 1.385(9)
C35 C39 1.500(9)
C36 C37 1.380(9)
C36 H36 0.9500
C37 C38 1.401(8)
C37 C40 1.482(9)
C38 H38 0.9500
C41 C46 1.395(8)
C41 C42 1.403(8)
C41 B1 1.640(8)
C42 C43 1.398(8)
C42 H42 0.9500
C43 C44 1.376(9)
C43 C47 1.490(10)
C44 C45 1.385(9)
C44 H44 0.9500
C45 C46 1.390(8)
C45 C48 1.494(10)
C46 H46 0.9500
C49 C54 1.392(8)
C49 C50 1.400(8)
C49 B1 1.634(8)
C50 C51 1.387(8)
C50 H50 0.9500
C51 C52 1.374(9)
C51 C55 1.501(10)
C52 C53 1.374(9)
C52 H52 0.9500
C53 C54 1.393(8)
C53 C56 1.495(9)
C54 H54 0.9500
C57 C62 1.380(10)
C57 C58 1.403(9)
C57 B1 1.638(8)
C58 C59 1.378(10)
C58 H58 0.9500
C59 C60 1.354(14)
C59 C63 1.576(12)
C60 C61 1.428(15)
C60 H60 0.9500
C61 C62 1.405(10)
C61 C64A 1.420(16)
C61 C64 1.571(17)
C62 H62 0.9500

loop_
_geom_torsion_atom_site_label_1
_geom_torsion_atom_site_label_2
_geom_torsion_atom_site_label_3
_geom_torsion_atom_site_label_4
_geom_torsion
C2 Re1 Cl1 C32 171(3)
C3 Re1 Cl1 C32 11.0(6)
C1 Re1 Cl1 C32 95.9(6)
C4 Re1 Cl1 C32 -73.5(6)
C5 Re1 Cl1 C32 -168.9(6)
C2 Re1 C1 O1 86(4)
C3 Re1 C1 O1 -4(4)
C4 Re1 C1 O1 -15(6)
C5 Re1 C1 O1 176(4)
Cl1 Re1 C1 O1 -98(4)
C3 Re1 C2 O2 -85(75)
C1 Re1 C2 O2 -170(100)
C4 Re1 C2 O2 0(75)
C5 Re1 C2 O2 95(75)
Cl1 Re1 C2 O2 115(74)
C2 Re1 C3 O3 10(15)
C1 Re1 C3 O3 101(15)
C4 Re1 C3 O3 -81(15)
C5 Re1 C3 O3 -152(100)
Cl1 Re1 C3 O3 -171(15)
C2 Re1 C4 O4 -86(4)
C3 Re1 C4 O4 4(4)
C1 Re1 C4 O4 15(6)
C5 Re1 C4 O4 -176(4)
Cl1 Re1 C4 O4 98(4)
C7 N1 C5 N2 0.8(6)
C8 N1 C5 N2 -176.1(5)
C7 N1 C5 Re1 -172.5(4)
C8 N1 C5 Re1 10.6(8)
C6 N2 C5 N1 -1.6(6)
C20 N2 C5 N1 177.1(5)
C6 N2 C5 Re1 171.6(4)
C20 N2 C5 Re1 -9.7(8)
C2 Re1 C5 N1 82.4(5)
C3 Re1 C5 N1 -115(100)
C1 Re1 C5 N1 -8.6(5)
C4 Re1 C5 N1 173.4(5)
Cl1 Re1 C5 N1 -96.1(5)
C2 Re1 C5 N2 -89.3(5)
C3 Re1 C5 N2 73(100)
C1 Re1 C5 N2 179.8(5)
C4 Re1 C5 N2 1.8(6)
Cl1 Re1 C5 N2 92.3(5)
C5 N2 C6 C7 1.8(7)
C20 N2 C6 C7 -176.9(5)
N2 C6 C7 N1 -1.2(7)
C5 N1 C7 C6 0.3(7)
C8 N1 C7 C6 177.4(5)
C5 N1 C8 C13 -99.7(7)
C7 N1 C8 C13 83.7(7)
C5 N1 C8 C9 85.2(7)
C7 N1 C8 C9 -91.4(7)
C13 C8 C9 C10 3.4(9)
N1 C8 C9 C10 178.2(5)
C13 C8 C9 C17 -172.9(6)
N1 C8 C9 C17 1.9(9)
C8 C9 C10 C11 -1.2(10)
C17 C9 C10 C11 175.0(7)
C9 C10 C11 C12 -1.2(11)
C10 C11 C12 C13 1.7(11)
C11 C12 C13 C8 0.3(10)
C11 C12 C13 C14 -177.9(7)
C9 C8 C13 C12 -2.9(9)
N1 C8 C13 C12 -177.7(5)
C9 C8 C13 C14 175.3(6)
N1 C8 C13 C14 0.5(9)
C12 C13 C14 C16 -44.5(9)
C8 C13 C14 C16 137.4(7)
C12 C13 C14 C15 78.7(9)
C8 C13 C14 C15 -99.4(8)
C10 C9 C17 C18 -82.9(8)
C8 C9 C17 C18 93.2(8)
C10 C9 C17 C19 40.0(9)
C8 C9 C17 C19 -144.0(7)
C5 N2 C20 C21 94.4(7)
C6 N2 C20 C21 -87.1(7)
C5 N2 C20 C25 -90.3(7)
C6 N2 C20 C25 88.2(7)
C25 C20 C21 C22 4.3(9)
N2 C20 C21 C22 179.2(5)
C25 C20 C21 C29 -174.6(6)
N2 C20 C21 C29 0.4(9)
C20 C21 C22 C23 -0.5(10)
C29 C21 C22 C23 178.4(6)
C21 C22 C23 C24 -2.2(11)
C22 C23 C24 C25 1.4(11)
C23 C24 C25 C20 2.0(9)
C23 C24 C25 C26 -173.8(6)
C21 C20 C25 C24 -5.0(9)
N2 C20 C25 C24 180.0(5)
C21 C20 C25 C26 170.8(6)
N2 C20 C25 C26 -4.3(8)
C24 C25 C26 C27 -37.8(9)
C20 C25 C26 C27 146.7(6)
C24 C25 C26 C28 85.5(8)
C20 C25 C26 C28 -90.0(7)
C20 C21 C29 C30 -133.7(7)
C22 C21 C29 C30 47.5(9)
C20 C21 C29 C31 102.6(7)
C22 C21 C29 C31 -76.2(8)
Re1 Cl1 C32 Cl2 81.0(8)
C38 C33 C34 C35 1.9(8)
B1 C33 C34 C35 175.3(5)
C33 C34 C35 C36 -0.2(9)
C33 C34 C35 C39 -178.6(6)
C34 C35 C36 C37 -1.5(9)
C39 C35 C36 C37 176.9(6)
C35 C36 C37 C38 1.4(9)
C35 C36 C37 C40 179.9(6)
C34 C33 C38 C37 -2.0(8)
B1 C33 C38 C37 -175.5(5)
C36 C37 C38 C33 0.4(9)
C40 C37 C38 C33 -178.1(6)
C34 C35 C39 F2 -2.4(10)
C36 C35 C39 F2 179.1(7)
C34 C35 C39 F1 -122.0(8)
C36 C35 C39 F1 59.5(9)
C34 C35 C39 F3 119.2(8)
C36 C35 C39 F3 -59.3(10)
C36 C37 C40 F5 -107.3(11)
C38 C37 C40 F5 71.3(11)
C36 C37 C40 F6A 167.4(9)
C38 C37 C40 F6A -14.1(11)
C36 C37 C40 F4A 32.6(14)
C38 C37 C40 F4A -148.9(12)
C36 C37 C40 F4 22.2(11)
C38 C37 C40 F4 -159.3(8)
C36 C37 C40 F5A -80.0(9)
C38 C37 C40 F5A 98.5(9)
C36 C37 C40 F6 133.9(7)
C38 C37 C40 F6 -47.6(8)
C46 C41 C42 C43 -2.3(8)
B1 C41 C42 C43 -173.5(5)
C41 C42 C43 C44 1.7(9)
C41 C42 C43 C47 -179.3(6)
C42 C43 C44 C45 0.4(9)
C47 C43 C44 C45 -178.6(6)
C43 C44 C45 C46 -1.8(9)
C43 C44 C45 C48 176.8(6)
C44 C45 C46 C41 1.1(9)
C48 C45 C46 C41 -177.4(6)
C42 C41 C46 C45 0.9(8)
B1 C41 C46 C45 172.3(5)
C44 C43 C47 F8 -20.5(12)
C42 C43 C47 F8 160.4(9)
C44 C43 C47 F9A 40.4(13)
C42 C43 C47 F9A -138.6(11)
C44 C43 C47 F7A 174.5(9)
C42 C43 C47 F7A -4.6(11)
C44 C43 C47 F7 -152.8(9)
C42 C43 C47 F7 28.1(11)
C44 C43 C47 F9 94.8(8)
C42 C43 C47 F9 -84.3(8)
C44 C43 C47 F8A -73.6(10)
C42 C43 C47 F8A 107.4(9)
C44 C45 C48 F11A -85.3(11)
C46 C45 C48 F11A 93.3(11)
C44 C45 C48 F12 -162.7(10)
C46 C45 C48 F12 15.9(12)
C44 C45 C48 F10 67.8(11)
C46 C45 C48 F10 -113.6(9)
C44 C45 C48 F10A 42.0(11)
C46 C45 C48 F10A -139.4(9)
C44 C45 C48 F12A 153.2(8)
C46 C45 C48 F12A -28.2(10)
C44 C45 C48 F11 -49.0(10)
C46 C45 C48 F11 129.6(8)
C54 C49 C50 C51 1.1(8)
B1 C49 C50 C51 174.7(5)
C49 C50 C51 C52 -0.6(9)
C49 C50 C51 C55 -179.7(6)
C50 C51 C52 C53 -0.3(9)
C55 C51 C52 C53 178.8(6)
C51 C52 C53 C54 0.6(9)
C51 C52 C53 C56 180.0(6)
C50 C49 C54 C53 -0.8(8)
B1 C49 C54 C53 -174.3(5)
C52 C53 C54 C49 -0.1(9)
C56 C53 C54 C49 -179.4(5)
C52 C51 C55 F13A 66.0(12)
C50 C51 C55 F13A -114.9(11)
C52 C51 C55 F15 153.8(9)
C50 C51 C55 F15 -27.1(12)
C52 C51 C55 F15A -169.2(9)
C50 C51 C55 F15A 9.9(11)
C52 C51 C55 F14A -55.3(11)
C50 C51 C55 F14A 123.8(9)
C52 C51 C55 F14 -83.2(10)
C50 C51 C55 F14 95.9(9)
C52 C51 C55 F13 33.9(10)
C50 C51 C55 F13 -147.0(8)
C52 C53 C56 F16A -10.0(12)
C54 C53 C56 F16A 169.4(9)
C52 C53 C56 F18 144.3(9)
C54 C53 C56 F18 -36.4(11)
C52 C53 C56 F17 -92.5(10)
C54 C53 C56 F17 86.8(9)
C52 C53 C56 F18A 114.7(10)
C54 C53 C56 F18A -66.0(10)
C52 C53 C56 F17A -130.3(9)
C54 C53 C56 F17A 49.0(10)
C52 C53 C56 F16 22.9(9)
C54 C53 C56 F16 -157.8(7)
C62 C57 C58 C59 -0.8(9)
B1 C57 C58 C59 -172.1(6)
C57 C58 C59 C60 0.4(11)
C57 C58 C59 C63 -178.8(6)
C58 C59 C60 C61 -0.6(12)
C63 C59 C60 C61 178.5(7)
C59 C60 C61 C62 1.2(12)
C59 C60 C61 C64A 167.9(9)
C59 C60 C61 C64 -172.0(10)
C58 C57 C62 C61 1.5(10)
B1 C57 C62 C61 172.4(6)
C64A C61 C62 C57 -165.9(10)
C60 C61 C62 C57 -1.7(12)
C64 C61 C62 C57 172.5(8)
C60 C59 C63 F21 -138.1(9)
C58 C59 C63 F21 41.0(10)
C60 C59 C63 F20A -5.8(13)
C58 C59 C63 F20A 173.3(9)
C60 C59 C63 F19 80.7(11)
C58 C59 C63 F19 -100.2(9)
C60 C59 C63 F21A -130.1(14)
C58 C59 C63 F21A 49.0(14)
C60 C59 C63 F19A 118.4(10)
C58 C59 C63 F19A -62.5(10)
C60 C59 C63 F20 -23.8(10)
C58 C59 C63 F20 155.2(7)
C62 C61 C64 F24 -139.6(12)
C64A C61 C64 F24 85(2)
C60 C61 C64 F24 34.0(18)
C62 C61 C64 F22 -14.2(16)
C64A C61 C64 F22 -150(3)
C60 C61 C64 F22 159.4(12)
C62 C61 C64 F23 99.0(12)
C64A C61 C64 F23 -36.5(17)
C60 C61 C64 F23 -87.5(13)
C62 C61 C64A F22A -146.0(11)
C60 C61 C64A F22A 49.0(14)
C64 C61 C64A F22A -90(2)
C62 C61 C64A F24A -22.6(17)
C60 C61 C64A F24A 172.4(10)
C64 C61 C64A F24A 33.2(16)
C62 C61 C64A F23A 93.0(16)
C60 C61 C64A F23A -72.0(14)
C64 C61 C64A F23A 149(3)
C54 C49 B1 C57 -34.6(7)
C50 C49 B1 C57 152.2(5)
C54 C49 B1 C41 -149.0(5)
C50 C49 B1 C41 37.8(7)
C54 C49 B1 C33 88.6(6)
C50 C49 B1 C33 -84.6(6)
C62 C57 B1 C49 147.6(6)
C58 C57 B1 C49 -41.7(7)
C62 C57 B1 C41 -92.0(7)
C58 C57 B1 C41 78.7(6)
C62 C57 B1 C33 29.8(8)
C58 C57 B1 C33 -159.6(5)
C46 C41 B1 C49 37.5(7)
C42 C41 B1 C49 -151.7(5)
C46 C41 B1 C57 -82.5(6)
C42 C41 B1 C57 88.3(6)
C46 C41 B1 C33 155.1(5)
C42 C41 B1 C33 -34.1(7)
C38 C33 B1 C49 89.7(6)
C34 C33 B1 C49 -83.3(6)
C38 C33 B1 C57 -148.3(5)
C34 C33 B1 C57 38.6(7)
C38 C33 B1 C41 -32.5(7)
C34 C33 B1 C41 154.5(5)
